data_2311304
loop_
_publ_author_name
'Tan, Yee Seng'
'Tiekink, Edward R. T.'

_publ_section_title
;
 Crystal structure of [\m2-1,1'-bis-(di-phenyl-phos-phanyl)ferrocene-\k(2)
 P:P']bis-[(pyrrolidine-1-carbo-dithioato-\kS)gold(I)].
;
_journal_coeditor_code VN2097
_journal_issue 'Pt 10'
_journal_name_full 'Acta crystallographica. Section E, Crystallographic communications'
_journal_page_first 1143
_journal_page_last 1146
_journal_paper_doi 10.1107/S2056989015016382
_journal_volume 71
_journal_year 2015
_chemical_formula_iupac '[Au2 Fe (C5 H8 N S2)2  (C34 H28 P2)]'
_chemical_formula_moiety 'C44 H44 Au2 Fe N2 P2 S4'
_chemical_formula_sum 'C44 H44 Au2 Fe N2 P2 S4'
_chemical_formula_weight 1240.77
_chemical_name_systematic
'[\m~2~-1,1'-Bis(diphenylphosphanyl)ferrocene-\k^2^<i>P</i>:<i>P</i>']bis[(pyrrolidine-1-carbodithioato-\k<i>S</i>)gold(I)]'
_space_group_crystal_system monoclinic
_space_group_IT_number 14
_space_group_name_Hall '-P 2ybc'
_space_group_name_H-M_alt 'P 1 21/c 1'
_atom_sites_solution_hydrogens geom
_audit_creation_method SHELXL-2014/7
_cell_angle_alpha 90
_cell_angle_beta 102.977(3)
_cell_angle_gamma 90
_cell_formula_units_Z 2
_cell_length_a 10.9635(4)
_cell_length_b 14.9720(5)
_cell_length_c 13.0087(4)
_cell_measurement_reflns_used 10685
_cell_measurement_temperature 100(2)
_cell_measurement_theta_max 30.1770
_cell_measurement_theta_min 3.4580
_cell_volume 2080.78(12)
_computing_cell_refinement
;
CrysAlis PRO (Agilent, 2014)
;
_computing_data_collection
;
CrysAlis PRO (Agilent, 2014)
;
_computing_data_reduction
;
CrysAlis PRO (Agilent, 2014)
;
_computing_molecular_graphics
;
ORTEP-3 for Windows (Farrugia, 2012) and DIAMOND (Brandenburg,
2006)
;
_computing_publication_material
;
publCIF (Westrip, 2010)
;
_computing_structure_refinement
;
SHELXL2014 (Sheldrick, 2015)
;
_computing_structure_solution
;
SHELXS97 (Sheldrick, 2008)
;
_diffrn_ambient_temperature 100(2)
_diffrn_detector_area_resol_mean 10.4041
_diffrn_measured_fraction_theta_full 0.999
_diffrn_measured_fraction_theta_max 0.999
_diffrn_measurement_device_type 'Agilent SuperNova Dual diffractometer with an Atlas detector'
_diffrn_measurement_method '\w scan'
_diffrn_radiation_monochromator Mirror
_diffrn_radiation_source 'SuperNova (Mo) X-ray Source'
_diffrn_radiation_type MoK\a
_diffrn_radiation_wavelength 0.71073
_diffrn_reflns_av_R_equivalents 0.0480
_diffrn_reflns_limit_h_max 14
_diffrn_reflns_limit_h_min -14
_diffrn_reflns_limit_k_max 19
_diffrn_reflns_limit_k_min -19
_diffrn_reflns_limit_l_max 16
_diffrn_reflns_limit_l_min -16
_diffrn_reflns_number 24384
_diffrn_reflns_theta_full 25.242
_diffrn_reflns_theta_max 27.493
_diffrn_reflns_theta_min 3.073
_diffrn_standards_decay_% 0
_diffrn_standards_interval_count 0
_diffrn_standards_interval_time 0
_diffrn_standards_number 0
_exptl_absorpt_coefficient_mu 7.690
_exptl_absorpt_correction_T_max 1.00000
_exptl_absorpt_correction_T_min 0.29420
_exptl_absorpt_correction_type multi-scan
_exptl_absorpt_process_details
;
(CrysAlis PRO; Agilent, 2014)
;
_exptl_crystal_colour dark-yellow
_exptl_crystal_density_diffrn 1.980
_exptl_crystal_description block
_exptl_crystal_F_000 1200
_exptl_crystal_size_max 0.200
_exptl_crystal_size_mid 0.200
_exptl_crystal_size_min 0.200
_refine_diff_density_max 1.570
_refine_diff_density_min -1.113
_refine_ls_extinction_method none
_refine_ls_goodness_of_fit_ref 1.063
_refine_ls_hydrogen_treatment constr
_refine_ls_matrix_type full
_refine_ls_number_parameters 250
_refine_ls_number_reflns 4777
_refine_ls_number_restraints 0
_refine_ls_restrained_S_all 1.063
_refine_ls_R_factor_all 0.0257
_refine_ls_R_factor_gt 0.0221
_refine_ls_shift/su_max 0.002
_refine_ls_shift/su_mean 0.000
_refine_ls_structure_factor_coef Fsqd
_refine_ls_weighting_details 'w=1/[\s^2^(Fo^2^)+(0.0208P)^2^+0.4001P] where P=(Fo^2^+2Fc^2^)/3'
_refine_ls_weighting_scheme calc
_refine_ls_wR_factor_gt 0.0489
_refine_ls_wR_factor_ref 0.0509
_reflns_number_gt 4363
_reflns_number_total 4777
_reflns_threshold_expression 'I > 2\s(I)'
_cod_data_source_file vn2097sup1.cif
_cod_data_source_block I
_cod_original_sg_symbol_H-M 'P 21/c'
_cod_database_code 2311304
_shelx_space_group_comment
;
The symmetry employed for this shelxl refinement is uniquely defined
by the following loop, which should always be used as a source of
symmetry information in preference to the above space-group names.
They are only intended as comments.
;
_shelx_estimated_absorpt_t_min 0.308
_shelx_estimated_absorpt_t_max 0.308

loop_
_space_group_symop_operation_xyz
'x, y, z'
'-x, y+1/2, -z+1/2'
'-x, -y, -z'
'x, -y-1/2, z-1/2'

loop_
_atom_site_type_symbol
_atom_site_label
_atom_site_fract_x
_atom_site_fract_y
_atom_site_fract_z
_atom_site_U_iso_or_equiv
_atom_site_adp_type
_atom_site_calc_flag
_atom_site_occupancy
Au Au 0.81601(2) 0.02934(2) 0.87927(2) 0.01301(5) Uani d 1
Fe Fe 0.5000 0.0000 1.0000 0.01445(13) Uani d 1
S S1 0.94626(7) -0.09602(5) 0.89801(6) 0.01689(16) Uani d 1
S S2 0.79416(8) -0.08799(5) 0.67459(6) 0.02172(18) Uani d 1
P P1 0.67514(7) 0.13829(5) 0.88458(6) 0.01219(15) Uani d 1
N N1 0.9156(2) -0.23029(16) 0.76400(18) 0.0145(5) Uani d 1
C C1 0.8858(3) -0.1454(2) 0.7746(2) 0.0139(6) Uani d 1
C C2 0.9848(3) -0.2871(2) 0.8506(2) 0.0203(7) Uani d 1
H H2A 0.9382 -0.2934 0.9072 0.024 Uiso calc 1
H H2B 1.0686 -0.2619 0.8812 0.024 Uiso calc 1
C C3 0.9954(3) -0.3769(2) 0.7971(3) 0.0232(7) Uani d 1
H H3A 1.0746 -0.3806 0.7727 0.028 Uiso calc 1
H H3B 0.9924 -0.4270 0.8461 0.028 Uiso calc 1
C C4 0.8842(3) -0.3795(2) 0.7050(3) 0.0245(7) Uani d 1
H H4A 0.8084 -0.4004 0.7273 0.029 Uiso calc 1
H H4B 0.9001 -0.4194 0.6488 0.029 Uiso calc 1
C C5 0.8690(3) -0.2827(2) 0.6669(2) 0.0206(7) Uani d 1
H H5A 0.9193 -0.2708 0.6140 0.025 Uiso calc 1
H H5B 0.7802 -0.2688 0.6356 0.025 Uiso calc 1
C C6 0.5997(3) 0.1135(2) 0.9904(2) 0.0141(6) Uani d 1
C C7 0.6606(3) 0.0625(2) 1.0801(2) 0.0211(7) Uani d 1
H H7 0.7432 0.0391 1.0924 0.025 Uiso calc 1
C C8 0.5766(4) 0.0528(2) 1.1475(2) 0.0268(8) Uani d 1
H H8 0.5932 0.0220 1.2130 0.032 Uiso calc 1
C C9 0.4649(3) 0.0963(2) 1.1010(3) 0.0254(8) Uani d 1
H H9 0.3926 0.0996 1.1296 0.030 Uiso calc 1
C C10 0.4771(3) 0.1346(2) 1.0040(2) 0.0202(7) Uani d 1
H H10 0.4152 0.1682 0.9568 0.024 Uiso calc 1
C C11 0.7323(3) 0.25218(19) 0.9075(2) 0.0131(6) Uani d 1
C C12 0.7027(3) 0.3055(2) 0.9856(2) 0.0187(7) Uani d 1
H H12 0.6518 0.2826 1.0298 0.022 Uiso calc 1
C C13 0.7478(3) 0.3923(2) 0.9990(3) 0.0231(7) Uani d 1
H H13 0.7283 0.4286 1.0531 0.028 Uiso calc 1
C C14 0.8207(3) 0.4265(2) 0.9344(3) 0.0241(7) Uani d 1
H H14 0.8513 0.4860 0.9442 0.029 Uiso calc 1
C C15 0.8494(3) 0.3739(2) 0.8554(3) 0.0245(7) Uani d 1
H H15 0.8993 0.3972 0.8107 0.029 Uiso calc 1
C C16 0.8048(3) 0.2874(2) 0.8419(3) 0.0205(7) Uani d 1
H H16 0.8238 0.2515 0.7874 0.025 Uiso calc 1
C C17 0.5506(3) 0.1478(2) 0.7674(2) 0.0133(6) Uani d 1
C C18 0.4616(3) 0.2152(2) 0.7586(2) 0.0170(6) Uani d 1
H H18 0.4699 0.2595 0.8120 0.020 Uiso calc 1
C C19 0.3606(3) 0.2183(2) 0.6723(2) 0.0191(7) Uani d 1
H H19 0.2980 0.2629 0.6680 0.023 Uiso calc 1
C C20 0.3520(3) 0.1557(2) 0.5924(2) 0.0214(7) Uani d 1
H H20 0.2837 0.1579 0.5329 0.026 Uiso calc 1
C C21 0.4414(3) 0.0906(2) 0.5986(2) 0.0222(7) Uani d 1
H H21 0.4355 0.0488 0.5428 0.027 Uiso calc 1
C C22 0.5405(3) 0.0857(2) 0.6862(2) 0.0175(6) Uani d 1
H H22 0.6015 0.0399 0.6907 0.021 Uiso calc 1

loop_
_atom_site_aniso_label
_atom_site_aniso_U_11
_atom_site_aniso_U_22
_atom_site_aniso_U_33
_atom_site_aniso_U_12
_atom_site_aniso_U_13
_atom_site_aniso_U_23
Au 0.01259(7) 0.00937(7) 0.01715(7) 0.00067(4) 0.00346(5) -0.00134(4)
Fe 0.0201(3) 0.0098(3) 0.0150(3) -0.0028(3) 0.0070(2) -0.0025(2)
S1 0.0171(4) 0.0131(4) 0.0180(4) 0.0029(3) -0.0011(3) -0.0037(3)
S2 0.0292(5) 0.0162(4) 0.0168(4) 0.0070(3) -0.0012(3) 0.0001(3)
P1 0.0129(4) 0.0093(4) 0.0148(3) 0.0002(3) 0.0038(3) -0.0006(3)
N1 0.0164(13) 0.0101(13) 0.0159(12) -0.0008(10) 0.0011(10) -0.0027(10)
C1 0.0117(15) 0.0142(16) 0.0160(14) -0.0017(12) 0.0040(11) 0.0003(12)
C2 0.0243(18) 0.0133(16) 0.0220(16) 0.0060(14) 0.0025(13) 0.0023(13)
C3 0.032(2) 0.0107(16) 0.0297(17) 0.0047(14) 0.0126(14) 0.0027(13)
C4 0.0259(19) 0.0113(16) 0.0380(19) -0.0026(14) 0.0111(15) -0.0110(14)
C5 0.0192(17) 0.0177(17) 0.0247(16) -0.0033(14) 0.0043(13) -0.0101(13)
C6 0.0175(16) 0.0097(15) 0.0159(14) -0.0034(12) 0.0056(12) -0.0016(11)
C7 0.0257(19) 0.0187(17) 0.0166(15) -0.0066(14) -0.0001(13) -0.0019(13)
C8 0.041(2) 0.0240(18) 0.0164(16) -0.0154(17) 0.0084(15) -0.0058(14)
C9 0.035(2) 0.0177(18) 0.0297(17) -0.0134(15) 0.0205(15) -0.0107(14)
C10 0.0226(17) 0.0105(16) 0.0306(17) -0.0002(13) 0.0124(14) -0.0038(13)
C11 0.0111(15) 0.0078(14) 0.0189(14) 0.0008(12) 0.0002(11) -0.0008(11)
C12 0.0199(17) 0.0158(17) 0.0211(15) -0.0014(13) 0.0061(13) -0.0016(12)
C13 0.0233(18) 0.0165(17) 0.0302(17) 0.0005(14) 0.0076(14) -0.0072(14)
C14 0.0231(18) 0.0093(16) 0.041(2) -0.0039(14) 0.0095(15) -0.0031(14)
C15 0.0226(18) 0.0179(18) 0.0370(19) -0.0027(14) 0.0153(15) 0.0029(14)
C16 0.0222(18) 0.0153(17) 0.0259(16) 0.0003(14) 0.0095(13) -0.0039(13)
C17 0.0150(15) 0.0108(15) 0.0151(13) -0.0017(12) 0.0054(11) 0.0033(11)
C18 0.0177(16) 0.0116(16) 0.0217(15) -0.0010(12) 0.0045(12) 0.0021(12)
C19 0.0177(17) 0.0170(17) 0.0230(16) 0.0002(13) 0.0055(13) 0.0038(13)
C20 0.0174(17) 0.0299(19) 0.0155(14) -0.0050(15) 0.0007(12) 0.0041(13)
C21 0.0252(18) 0.0285(19) 0.0137(14) -0.0022(15) 0.0058(13) -0.0049(13)
C22 0.0206(17) 0.0159(16) 0.0175(14) 0.0019(13) 0.0074(12) -0.0018(12)

loop_
_atom_type_symbol
_atom_type_description
_atom_type_scat_dispersion_real
_atom_type_scat_dispersion_imag
_atom_type_scat_source
C C 0.0033 0.0016 'International Tables Vol C Tables 4.2.6.8 and 6.1.1.4'
H H 0.0000 0.0000 'International Tables Vol C Tables 4.2.6.8 and 6.1.1.4'
N N 0.0061 0.0033 'International Tables Vol C Tables 4.2.6.8 and 6.1.1.4'
P P 0.1023 0.0942 'International Tables Vol C Tables 4.2.6.8 and 6.1.1.4'
S S 0.1246 0.1234 'International Tables Vol C Tables 4.2.6.8 and 6.1.1.4'
Fe Fe 0.3463 0.8444 'International Tables Vol C Tables 4.2.6.8 and 6.1.1.4'
Au Au -2.0133 8.8022 'International Tables Vol C Tables 4.2.6.8 and 6.1.1.4'

loop_
_geom_angle_atom_site_label_1
_geom_angle_atom_site_label_2
_geom_angle_atom_site_label_3
_geom_angle_site_symmetry_1
_geom_angle_site_symmetry_3
_geom_angle
P1 Au S1 . . 169.35(3)
C10 Fe C10 3_657 . 180.00(19)
C10 Fe C6 3_657 3_657 41.11(12)
C10 Fe C6 . 3_657 138.89(12)
C10 Fe C6 3_657 . 138.89(12)
C10 Fe C6 . . 41.11(12)
C6 Fe C6 3_657 . 180.0
C10 Fe C9 3_657 . 139.24(12)
C10 Fe C9 . . 40.76(12)
C6 Fe C9 3_657 . 111.54(12)
C6 Fe C9 . . 68.46(12)
C10 Fe C9 3_657 3_657 40.76(12)
C10 Fe C9 . 3_657 139.24(13)
C6 Fe C9 3_657 3_657 68.46(12)
C6 Fe C9 . 3_657 111.54(12)
C9 Fe C9 . 3_657 180.0
C10 Fe C7 3_657 3_657 68.50(14)
C10 Fe C7 . 3_657 111.50(13)
C6 Fe C7 3_657 3_657 40.83(12)
C6 Fe C7 . 3_657 139.17(12)
C9 Fe C7 . 3_657 112.49(14)
C9 Fe C7 3_657 3_657 67.51(14)
C10 Fe C7 3_657 . 111.50(13)
C10 Fe C7 . . 68.50(14)
C6 Fe C7 3_657 . 139.17(12)
C6 Fe C7 . . 40.83(12)
C9 Fe C7 . . 67.51(14)
C9 Fe C7 3_657 . 112.49(14)
C7 Fe C7 3_657 . 180.0
C10 Fe C8 3_657 . 112.02(14)
C10 Fe C8 . . 67.98(14)
C6 Fe C8 3_657 . 111.87(12)
C6 Fe C8 . . 68.13(12)
C9 Fe C8 . . 39.76(15)
C9 Fe C8 3_657 . 140.24(15)
C7 Fe C8 3_657 . 139.95(13)
C7 Fe C8 . . 40.05(13)
C10 Fe C8 3_657 3_657 67.98(14)
C10 Fe C8 . 3_657 112.02(14)
C6 Fe C8 3_657 3_657 68.13(12)
C6 Fe C8 . 3_657 111.87(12)
C9 Fe C8 . 3_657 140.24(15)
C9 Fe C8 3_657 3_657 39.76(15)
C7 Fe C8 3_657 3_657 40.05(13)
C7 Fe C8 . 3_657 139.95(13)
C8 Fe C8 . 3_657 180.0
C1 S1 Au . . 98.40(10)
C6 P1 C17 . . 105.75(14)
C6 P1 C11 . . 105.61(14)
C17 P1 C11 . . 103.37(13)
C6 P1 Au . . 108.05(10)
C17 P1 Au . . 115.04(10)
C11 P1 Au . . 118.03(10)
C1 N1 C2 . . 124.6(2)
C1 N1 C5 . . 123.5(2)
C2 N1 C5 . . 111.5(2)
N1 C1 S2 . . 121.7(2)
N1 C1 S1 . . 116.5(2)
S2 C1 S1 . . 121.79(18)
N1 C2 C3 . . 103.7(2)
N1 C2 H2A . . 111.0
C3 C2 H2A . . 111.0
N1 C2 H2B . . 111.0
C3 C2 H2B . . 111.0
H2A C2 H2B . . 109.0
C4 C3 C2 . . 104.7(3)
C4 C3 H3A . . 110.8
C2 C3 H3A . . 110.8
C4 C3 H3B . . 110.8
C2 C3 H3B . . 110.8
H3A C3 H3B . . 108.9
C3 C4 C5 . . 104.1(3)
C3 C4 H4A . . 110.9
C5 C4 H4A . . 110.9
C3 C4 H4B . . 110.9
C5 C4 H4B . . 110.9
H4A C4 H4B . . 109.0
N1 C5 C4 . . 103.6(2)
N1 C5 H5A . . 111.0
C4 C5 H5A . . 111.0
N1 C5 H5B . . 111.0
C4 C5 H5B . . 111.0
H5A C5 H5B . . 109.0
C7 C6 C10 . . 107.3(3)
C7 C6 P1 . . 121.7(2)
C10 C6 P1 . . 131.0(2)
C7 C6 Fe . . 70.32(18)
C10 C6 Fe . . 69.22(17)
P1 C6 Fe . . 124.38(15)
C8 C7 C6 . . 108.1(3)
C8 C7 Fe . . 70.42(19)
C6 C7 Fe . . 68.85(17)
C8 C7 H7 . . 125.9
C6 C7 H7 . . 125.9
Fe C7 H7 . . 126.4
C9 C8 C7 . . 108.2(3)
C9 C8 Fe . . 69.09(18)
C7 C8 Fe . . 69.53(18)
C9 C8 H8 . . 125.9
C7 C8 H8 . . 125.9
Fe C8 H8 . . 127.1
C8 C9 C10 . . 109.0(3)
C8 C9 Fe . . 71.15(19)
C10 C9 Fe . . 69.22(17)
C8 C9 H9 . . 125.5
C10 C9 H9 . . 125.5
Fe C9 H9 . . 125.7
C9 C10 C6 . . 107.4(3)
C9 C10 Fe . . 70.02(18)
C6 C10 Fe . . 69.67(18)
C9 C10 H10 . . 126.3
C6 C10 H10 . . 126.3
Fe C10 H10 . . 125.6
C12 C11 C16 . . 119.4(3)
C12 C11 P1 . . 122.1(2)
C16 C11 P1 . . 118.5(2)
C11 C12 C13 . . 119.7(3)
C11 C12 H12 . . 120.1
C13 C12 H12 . . 120.1
C14 C13 C12 . . 120.6(3)
C14 C13 H13 . . 119.7
C12 C13 H13 . . 119.7
C13 C14 C15 . . 119.9(3)
C13 C14 H14 . . 120.0
C15 C14 H14 . . 120.0
C16 C15 C14 . . 119.6(3)
C16 C15 H15 . . 120.2
C14 C15 H15 . . 120.2
C15 C16 C11 . . 120.7(3)
C15 C16 H16 . . 119.6
C11 C16 H16 . . 119.6
C18 C17 C22 . . 119.1(3)
C18 C17 P1 . . 120.7(2)
C22 C17 P1 . . 120.2(2)
C19 C18 C17 . . 120.6(3)
C19 C18 H18 . . 119.7
C17 C18 H18 . . 119.7
C20 C19 C18 . . 119.3(3)
C20 C19 H19 . . 120.3
C18 C19 H19 . . 120.3
C21 C20 C19 . . 120.6(3)
C21 C20 H20 . . 119.7
C19 C20 H20 . . 119.7
C20 C21 C22 . . 120.2(3)
C20 C21 H21 . . 119.9
C22 C21 H21 . . 119.9
C21 C22 C17 . . 120.0(3)
C21 C22 H22 . . 120.0
C17 C22 H22 . . 120.0

loop_
_geom_bond_atom_site_label_1
_geom_bond_atom_site_label_2
_geom_bond_site_symmetry_2
_geom_bond_distance
Au P1 . 2.2580(8)
Au S1 . 2.3378(8)
Fe C10 3_657 2.033(3)
Fe C10 . 2.033(3)
Fe C6 3_657 2.039(3)
Fe C6 . 2.039(3)
Fe C9 . 2.044(3)
Fe C9 3_657 2.044(3)
Fe C7 3_657 2.059(3)
Fe C7 . 2.059(3)
Fe C8 . 2.071(3)
Fe C8 3_657 2.071(3)
S1 C1 . 1.757(3)
S2 C1 . 1.689(3)
P1 C6 . 1.796(3)
P1 C17 . 1.809(3)
P1 C11 . 1.818(3)
N1 C1 . 1.327(4)
N1 C2 . 1.478(4)
N1 C5 . 1.478(4)
C2 C3 . 1.531(4)
C2 H2A . 0.9900
C2 H2B . 0.9900
C3 C4 . 1.506(5)
C3 H3A . 0.9900
C3 H3B . 0.9900
C4 C5 . 1.528(5)
C4 H4A . 0.9900
C4 H4B . 0.9900
C5 H5A . 0.9900
C5 H5B . 0.9900
C6 C7 . 1.430(4)
C6 C10 . 1.430(4)
C7 C8 . 1.414(5)
C7 H7 . 0.9500
C8 C9 . 1.399(5)
C8 H8 . 0.9500
C9 C10 . 1.420(4)
C9 H9 . 0.9500
C10 H10 . 0.9500
C11 C12 . 1.386(4)
C11 C16 . 1.395(4)
C12 C13 . 1.388(4)
C12 H12 . 0.9500
C13 C14 . 1.382(5)
C13 H13 . 0.9500
C14 C15 . 1.386(5)
C14 H14 . 0.9500
C15 C16 . 1.381(5)
C15 H15 . 0.9500
C16 H16 . 0.9500
C17 C18 . 1.390(4)
C17 C22 . 1.394(4)
C18 C19 . 1.389(4)
C18 H18 . 0.9500
C19 C20 . 1.387(4)
C19 H19 . 0.9500
C20 C21 . 1.371(5)
C20 H20 . 0.9500
C21 C22 . 1.388(4)
C21 H21 . 0.9500
C22 H22 . 0.9500

loop_
_geom_hbond_atom_site_label_D
_geom_hbond_atom_site_label_H
_geom_hbond_atom_site_label_A
_geom_hbond_site_symmetry_A
_geom_hbond_distance_DH
_geom_hbond_distance_HA
_geom_hbond_distance_DA
_geom_hbond_angle_DHA
C13 H13 S2 4_566 0.95 2.86 3.680(3) 144
C20 H20 S2 3_656 0.95 2.84 3.628(3) 141

loop_
_geom_torsion_atom_site_label_1
_geom_torsion_atom_site_label_2
_geom_torsion_atom_site_label_3
_geom_torsion_atom_site_label_4
_geom_torsion
C2 N1 C1 S2 -173.8(2)
C5 N1 C1 S2 -2.2(4)
C2 N1 C1 S1 6.1(4)
C5 N1 C1 S1 177.7(2)
Au S1 C1 N1 -164.2(2)
Au S1 C1 S2 15.7(2)
C1 N1 C2 C3 -179.5(3)
C5 N1 C2 C3 8.0(3)
N1 C2 C3 C4 -27.0(3)
C2 C3 C4 C5 35.8(3)
C1 N1 C5 C4 -158.8(3)
C2 N1 C5 C4 13.8(3)
C3 C4 C5 N1 -30.3(3)
C17 P1 C6 C7 150.6(2)
C11 P1 C6 C7 -100.2(3)
Au P1 C6 C7 27.0(3)
C17 P1 C6 C10 -27.5(3)
C11 P1 C6 C10 81.6(3)
Au P1 C6 C10 -151.2(3)
C17 P1 C6 Fe 63.9(2)
C11 P1 C6 Fe 173.08(17)
Au P1 C6 Fe -59.75(19)
C10 C6 C7 C8 -0.1(4)
P1 C6 C7 C8 -178.6(2)
Fe C6 C7 C8 -59.7(2)
C10 C6 C7 Fe 59.6(2)
P1 C6 C7 Fe -118.9(2)
C6 C7 C8 C9 0.3(4)
Fe C7 C8 C9 -58.4(2)
C6 C7 C8 Fe 58.7(2)
C7 C8 C9 C10 -0.4(4)
Fe C8 C9 C10 -59.1(2)
C7 C8 C9 Fe 58.7(2)
C8 C9 C10 C6 0.4(4)
Fe C9 C10 C6 -59.9(2)
C8 C9 C10 Fe 60.3(2)
C7 C6 C10 C9 -0.2(3)
P1 C6 C10 C9 178.2(2)
Fe C6 C10 C9 60.1(2)
C7 C6 C10 Fe -60.3(2)
P1 C6 C10 Fe 118.1(3)
C6 P1 C11 C12 -7.3(3)
C17 P1 C11 C12 103.5(3)
Au P1 C11 C12 -128.2(2)
C6 P1 C11 C16 174.7(2)
C17 P1 C11 C16 -74.4(3)
Au P1 C11 C16 53.8(3)
C16 C11 C12 C13 -1.4(5)
P1 C11 C12 C13 -179.3(2)
C11 C12 C13 C14 0.7(5)
C12 C13 C14 C15 0.1(5)
C13 C14 C15 C16 -0.2(5)
C14 C15 C16 C11 -0.5(5)
C12 C11 C16 C15 1.3(5)
P1 C11 C16 C15 179.3(2)
C6 P1 C17 C18 64.2(3)
C11 P1 C17 C18 -46.6(3)
Au P1 C17 C18 -176.7(2)
C6 P1 C17 C22 -113.7(3)
C11 P1 C17 C22 135.5(2)
Au P1 C17 C22 5.4(3)
C22 C17 C18 C19 3.0(4)
P1 C17 C18 C19 -175.0(2)
C17 C18 C19 C20 -2.8(5)
C18 C19 C20 C21 0.7(5)
C19 C20 C21 C22 1.2(5)
C20 C21 C22 C17 -1.0(5)
C18 C17 C22 C21 -1.0(4)
P1 C17 C22 C21 176.9(2)
